data_1558944
loop_
_publ_author_name
'Diteepeng, Nichabhat'
'Wilson, Isobel A. P.'
'Buffet, Jean-Charles'
'Turner, Zo\"e R.'
'O'Hare, Dermot'

_publ_section_title
;
 l- and rac-lactide polymerisation using scandium and aluminium
 permethylindenyl complexes
;
_journal_issue 39
_journal_name_full 'Polymer Chemistry'
_journal_page_first 6308
_journal_page_last 6318
_journal_paper_doi 10.1039/D0PY00980F
_journal_volume 11
_journal_year 2020
_chemical_formula_moiety 'C25 H41 Cl N O Sc Si'
_chemical_formula_sum 'C25 H41 Cl N O Sc Si'
_chemical_formula_weight 480.09
_space_group_crystal_system triclinic
_space_group_IT_number 2
_space_group_name_Hall '-P 1'
_space_group_name_H-M_alt 'P -1'
_atom_sites_solution_hydrogens geom
_audit_creation_method SHELXL-2018/3
_audit_update_record
;
2020-07-06 deposited with the CCDC.	2020-08-31 downloaded from the CCDC.
;
_cell_angle_alpha 89.006(3)
_cell_angle_beta 85.166(3)
_cell_angle_gamma 67.359(4)
_cell_formula_units_Z 2
_cell_length_a 10.2397(4)
_cell_length_b 10.9358(4)
_cell_length_c 12.4015(4)
_cell_measurement_reflns_used 10931
_cell_measurement_temperature 150(2)
_cell_measurement_theta_max 77.0500
_cell_measurement_theta_min 3.5680
_cell_volume 1276.96(9)
_computing_cell_refinement 'CrysAlisPro 1.171.39.46 (Rigaku OD, 2018)'
_computing_data_collection 'CrysAlisPro 1.171.39.46 (Rigaku OD, 2018)'
_computing_data_reduction 'CrysAlisPro 1.171.39.46 (Rigaku OD, 2018)'
_computing_molecular_graphics
;
ORTEP3 for Windows. Farrugia, L. J. J. Appl. Cryst. 1997, 30, 565.
;
_computing_structure_refinement 'SHELXL-2018/3 (Sheldrick, 2018)'
_computing_structure_solution
;
SUPERFLIP
Palatinus, L.; Chapuis, G. J. Appl. Cryst. 2007, 40, 786-790.
;
_diffrn_ambient_environment N~2~
_diffrn_ambient_temperature 150.01(10)
_diffrn_detector 'CCD plate'
_diffrn_detector_area_resol_mean 10.5035
_diffrn_detector_type Atlas
_diffrn_measured_fraction_theta_full 1.000
_diffrn_measured_fraction_theta_max 0.998
_diffrn_measurement_device 'four-circle diffractometer'
_diffrn_measurement_device_type 'SuperNova, Dual, Cu at home/near, Atlas'
_diffrn_radiation_monochromator mirror
_diffrn_radiation_probe x-ray
_diffrn_radiation_type 'Cu K\a'
_diffrn_radiation_wavelength 1.54184
_diffrn_reflns_av_R_equivalents 0.0186
_diffrn_reflns_av_unetI/netI 0.0167
_diffrn_reflns_Laue_measured_fraction_full 1.000
_diffrn_reflns_Laue_measured_fraction_max 0.998
_diffrn_reflns_limit_h_max 12
_diffrn_reflns_limit_h_min -12
_diffrn_reflns_limit_k_max 13
_diffrn_reflns_limit_k_min -13
_diffrn_reflns_limit_l_max 13
_diffrn_reflns_limit_l_min -15
_diffrn_reflns_number 15537
_diffrn_reflns_point_group_measured_fraction_full 1.000
_diffrn_reflns_point_group_measured_fraction_max 0.998
_diffrn_reflns_theta_full 67.684
_diffrn_reflns_theta_max 74.499
_diffrn_reflns_theta_min 3.577
_diffrn_source 'micro-focus sealed X-ray tube'
_diffrn_source_type 'SuperNova (Cu) X-ray Source'
_exptl_absorpt_coefficient_mu 3.988
_exptl_absorpt_correction_T_max 1.00000
_exptl_absorpt_correction_T_min 0.84075
_exptl_absorpt_correction_type multi-scan
_exptl_absorpt_process_details
;
CrysAlisPro 1.171.39.46 (Rigaku Oxford Diffraction, 2018)
Empirical absorption correction using spherical harmonics,
 implemented in SCALE3 ABSPACK scaling algorithm.
;
_exptl_crystal_colour colourless
_exptl_crystal_density_diffrn 1.249
_exptl_crystal_description shard
_exptl_crystal_F_000 516
_exptl_crystal_size_max 0.253
_exptl_crystal_size_mid 0.209
_exptl_crystal_size_min 0.132
_refine_diff_density_max 0.561
_refine_diff_density_min -0.558
_refine_diff_density_rms 0.049
_refine_ls_extinction_method none
_refine_ls_goodness_of_fit_ref 1.042
_refine_ls_hydrogen_treatment constr
_refine_ls_matrix_type full
_refine_ls_number_parameters 280
_refine_ls_number_reflns 5222
_refine_ls_number_restraints 0
_refine_ls_restrained_S_all 1.042
_refine_ls_R_factor_all 0.0353
_refine_ls_R_factor_gt 0.0337
_refine_ls_shift/su_max 0.001
_refine_ls_shift/su_mean 0.000
_refine_ls_structure_factor_coef Fsqd
_refine_ls_weighting_details 'w=1/[\s^2^(Fo^2^)+(0.0467P)^2^+0.7983P] where P=(Fo^2^+2Fc^2^)/3'
_refine_ls_weighting_scheme calc
_refine_ls_wR_factor_gt 0.0910
_refine_ls_wR_factor_ref 0.0924
_reflns_Friedel_coverage 0.000
_reflns_number_gt 4966
_reflns_number_total 5222
_reflns_threshold_expression 'I > 2\s(I)'
_cod_data_source_file d0py00980f2.cif
_cod_data_source_block 001ZRT20
_cod_depositor_comments 'Adding full bibliography for 1558937--1558946.cif.'
_cod_database_code 1558944
_shelx_shelxl_version_number 2018/3
_shelx_space_group_comment
;
The symmetry employed for this shelxl refinement is uniquely defined
by the following loop, which should always be used as a source of
symmetry information in preference to the above space-group names.
They are only intended as comments.
;
_shelx_estimated_absorpt_t_min 0.432
_shelx_estimated_absorpt_t_max 0.621
_oxdiff_exptl_absorpt_empirical_full_min 0.824
_oxdiff_exptl_absorpt_empirical_full_max 1.255
_oxdiff_exptl_absorpt_empirical_details
;
Empirical correction (ABSPACK) includes:
- Absorption correction using spherical harmonics
- Frame scaling
;

loop_
_space_group_symop_operation_xyz
'x, y, z'
'-x, -y, -z'

loop_
_atom_site_label
_atom_site_type_symbol
_atom_site_fract_x
_atom_site_fract_y
_atom_site_fract_z
_atom_site_U_iso_or_equiv
_atom_site_adp_type
_atom_site_occupancy
_atom_site_site_symmetry_order
_atom_site_calc_flag
_atom_site_refinement_flags_posn
_atom_site_refinement_flags_adp
_atom_site_refinement_flags_occupancy
_atom_site_disorder_assembly
_atom_site_disorder_group
C1 C 0.16462(18) 0.22675(17) 0.29403(14) 0.0278(3) Uani 1 1 d . . . . .
C2 C 0.21010(19) 0.18365(18) 0.39972(16) 0.0313(4) Uani 1 1 d . . . . .
C3 C 0.1017(2) 0.24714(18) 0.48157(14) 0.0296(4) Uani 1 1 d . . . . .
C4 C -0.1519(2) 0.43469(17) 0.47136(14) 0.0287(4) Uani 1 1 d . . . . .
C5 C -0.2440(2) 0.51161(17) 0.39922(15) 0.0308(4) Uani 1 1 d . . . . .
C6 C -0.20098(19) 0.50765(17) 0.28602(14) 0.0290(4) Uani 1 1 d . . . . .
C7 C -0.06796(19) 0.42318(17) 0.24473(13) 0.0261(3) Uani 1 1 d . . . . .
C8 C 0.02431(18) 0.33109(16) 0.31508(13) 0.0238(3) Uani 1 1 d . . . . .
C9 C -0.01639(19) 0.34137(17) 0.42973(13) 0.0253(3) Uani 1 1 d . . . . .
C10 C 0.3544(2) 0.0833(2) 0.4227(2) 0.0452(5) Uani 1 1 d . . . . .
H10A H 0.372739 0.095408 0.497215 0.068 Uiso 1 1 calc R U . . .
H10B H 0.427425 0.095591 0.372485 0.068 Uiso 1 1 calc R U . . .
H10C H 0.356757 -0.006355 0.413160 0.068 Uiso 1 1 calc R U . . .
C11 C 0.1165(3) 0.2228(2) 0.60099(16) 0.0427(5) Uani 1 1 d . . . . .
H11A H 0.202832 0.144623 0.610952 0.064 Uiso 1 1 calc R U . . .
H11B H 0.033690 0.207807 0.634048 0.064 Uiso 1 1 calc R U . . .
H11C H 0.122603 0.300181 0.635460 0.064 Uiso 1 1 calc R U . . .
C12 C -0.1912(3) 0.4520(2) 0.59193(16) 0.0430(5) Uani 1 1 d . . . . .
H12A H -0.244826 0.546073 0.609544 0.065 Uiso 1 1 calc R U . . .
H12B H -0.104650 0.419552 0.630218 0.065 Uiso 1 1 calc R U . . .
H12C H -0.249725 0.401552 0.614219 0.065 Uiso 1 1 calc R U . . .
C13 C -0.3904(2) 0.6090(2) 0.4400(2) 0.0475(5) Uani 1 1 d . . . . .
H13A H -0.410250 0.591769 0.516193 0.071 Uiso 1 1 calc R U . . .
H13B H -0.461658 0.598638 0.397094 0.071 Uiso 1 1 calc R U . . .
H13C H -0.393820 0.699593 0.433135 0.071 Uiso 1 1 calc R U . . .
C14 C -0.3012(2) 0.6038(2) 0.21202(18) 0.0417(5) Uani 1 1 d . . . . .
H14A H -0.300153 0.692190 0.221614 0.063 Uiso 1 1 calc R U . . .
H14B H -0.397591 0.607277 0.229944 0.063 Uiso 1 1 calc R U . . .
H14C H -0.270522 0.574138 0.136637 0.063 Uiso 1 1 calc R U . . .
C15 C -0.0135(2) 0.4380(2) 0.13036(14) 0.0361(4) Uani 1 1 d . . . . .
H15A H -0.055878 0.399220 0.079690 0.054 Uiso 1 1 calc R U . . .
H15B H 0.090098 0.392180 0.122209 0.054 Uiso 1 1 calc R U . . .
H15C H -0.039219 0.532222 0.114915 0.054 Uiso 1 1 calc R U . . .
C16 C 0.1992(3) 0.1535(2) 0.03319(17) 0.0559(7) Uani 1 1 d . . . . .
H16A H 0.234938 0.074735 -0.014277 0.084 Uiso 1 1 calc R U . . .
H16B H 0.251888 0.209919 0.013653 0.084 Uiso 1 1 calc R U . . .
H16C H 0.098074 0.202940 0.024814 0.084 Uiso 1 1 calc R U . . .
C17 C 0.4190(2) -0.0053(3) 0.1705(3) 0.0639(8) Uani 1 1 d . . . . .
H17A H 0.440053 -0.061840 0.234114 0.096 Uiso 1 1 calc R U . . .
H17B H 0.473415 0.051493 0.168394 0.096 Uiso 1 1 calc R U . . .
H17C H 0.445227 -0.060882 0.104779 0.096 Uiso 1 1 calc R U . . .
C18 C 0.09713(19) -0.08541(18) 0.16590(14) 0.0284(3) Uani 1 1 d . . . . .
H18A H 0.077844 -0.059019 0.090264 0.034 Uiso 1 1 calc R U . . .
H18B H 0.012848 -0.098351 0.200682 0.034 Uiso 1 1 calc R U . . .
C19 C 0.22402(19) -0.21759(18) 0.16418(14) 0.0306(4) Uani 1 1 d . . . . .
H19A H 0.306671 -0.208182 0.123003 0.037 Uiso 1 1 calc R U . . .
H19B H 0.249050 -0.241666 0.239192 0.037 Uiso 1 1 calc R U . . .
C20 C 0.1931(2) -0.32770(19) 0.11311(15) 0.0345(4) Uani 1 1 d . . . . .
H20A H 0.111531 -0.337692 0.155436 0.041 Uiso 1 1 calc R U . . .
H20B H 0.165266 -0.301781 0.038973 0.041 Uiso 1 1 calc R U . . .
C21 C 0.3177(2) -0.4603(2) 0.10728(18) 0.0454(5) Uani 1 1 d . . . . .
H21A H 0.400445 -0.450474 0.068452 0.068 Uiso 1 1 calc R U . . .
H21B H 0.293076 -0.524977 0.068905 0.068 Uiso 1 1 calc R U . . .
H21C H 0.340116 -0.491010 0.180720 0.068 Uiso 1 1 calc R U . . .
C22 C -0.2017(2) 0.1893(3) 0.17650(15) 0.0449(5) Uani 1 1 d . . . . .
H22A H -0.162774 0.255511 0.150491 0.054 Uiso 1 1 calc R U . . .
H22B H -0.147221 0.104497 0.137150 0.054 Uiso 1 1 calc R U . . .
C23 C -0.3498(3) 0.2343(4) 0.15814(19) 0.0764(10) Uani 1 1 d . . . . .
H23A H -0.372985 0.159286 0.135168 0.092 Uiso 1 1 calc R U . . .
H23B H -0.373030 0.301765 0.100876 0.092 Uiso 1 1 calc R U . . .
C24 C -0.4325(2) 0.2931(2) 0.26340(17) 0.0437(5) Uani 1 1 d . . . . .
H24A H -0.456478 0.389809 0.266762 0.052 Uiso 1 1 calc R U . . .
H24B H -0.521306 0.276708 0.272955 0.052 Uiso 1 1 calc R U . . .
C25 C -0.33403(19) 0.2230(2) 0.34797(16) 0.0403(5) Uani 1 1 d . . . . .
H25A H -0.340668 0.285374 0.407050 0.048 Uiso 1 1 calc R U . . .
H25B H -0.358552 0.149844 0.379156 0.048 Uiso 1 1 calc R U . . .
N1 N 0.11406(15) 0.02284(14) 0.22199(11) 0.0252(3) Uani 1 1 d . . . . .
O1 O -0.19103(12) 0.17119(12) 0.29313(9) 0.0266(2) Uani 1 1 d . . . . .
Si1 Si 0.22360(5) 0.10100(5) 0.17856(4) 0.03168(12) Uani 1 1 d . . . . .
Sc1 Sc 0.01521(3) 0.11068(3) 0.36655(2) 0.01950(9) Uani 1 1 d . . . . .
Cl1 Cl 0.14917(4) -0.10877(4) 0.45946(3) 0.02382(10) Uani 1 1 d . . . . .

loop_
_atom_site_aniso_label
_atom_site_aniso_U_11
_atom_site_aniso_U_22
_atom_site_aniso_U_33
_atom_site_aniso_U_23
_atom_site_aniso_U_13
_atom_site_aniso_U_12
C1 0.0258(8) 0.0287(8) 0.0322(9) 0.0055(7) 0.0007(7) -0.0151(7)
C2 0.0282(9) 0.0327(9) 0.0406(10) 0.0103(7) -0.0088(7) -0.0192(7)
C3 0.0386(9) 0.0343(9) 0.0267(8) 0.0088(7) -0.0105(7) -0.0247(8)
C4 0.0407(9) 0.0268(8) 0.0239(8) -0.0015(6) 0.0045(7) -0.0203(7)
C5 0.0336(9) 0.0245(8) 0.0349(9) -0.0025(7) 0.0047(7) -0.0133(7)
C6 0.0353(9) 0.0238(8) 0.0302(9) 0.0030(7) -0.0054(7) -0.0137(7)
C7 0.0354(9) 0.0255(8) 0.0211(8) 0.0034(6) -0.0025(6) -0.0160(7)
C8 0.0284(8) 0.0254(8) 0.0220(8) 0.0026(6) 0.0002(6) -0.0156(7)
C9 0.0350(9) 0.0272(8) 0.0209(8) 0.0035(6) -0.0023(6) -0.0200(7)
C10 0.0304(10) 0.0459(12) 0.0644(14) 0.0180(10) -0.0161(9) -0.0186(9)
C11 0.0594(13) 0.0542(12) 0.0301(10) 0.0141(9) -0.0199(9) -0.0362(11)
C12 0.0635(14) 0.0393(11) 0.0261(9) -0.0037(8) 0.0101(9) -0.0221(10)
C13 0.0392(11) 0.0402(11) 0.0544(13) -0.0042(10) 0.0110(10) -0.0084(9)
C14 0.0443(11) 0.0329(10) 0.0444(11) 0.0089(8) -0.0121(9) -0.0095(9)
C15 0.0501(11) 0.0384(10) 0.0223(8) 0.0065(7) -0.0007(8) -0.0206(9)
C16 0.0877(19) 0.0427(12) 0.0302(10) -0.0012(9) 0.0223(11) -0.0226(12)
C17 0.0297(11) 0.0585(15) 0.098(2) -0.0173(14) 0.0141(12) -0.0139(11)
C18 0.0296(8) 0.0318(9) 0.0229(8) 0.0007(6) -0.0010(6) -0.0109(7)
C19 0.0323(9) 0.0329(9) 0.0232(8) 0.0000(7) -0.0010(7) -0.0091(7)
C20 0.0401(10) 0.0320(9) 0.0283(9) -0.0014(7) -0.0024(7) -0.0104(8)
C21 0.0515(12) 0.0343(10) 0.0396(11) -0.0038(8) -0.0014(9) -0.0050(9)
C22 0.0385(11) 0.0638(14) 0.0220(9) 0.0001(9) -0.0085(8) -0.0070(10)
C23 0.0319(11) 0.145(3) 0.0302(11) 0.0080(14) -0.0069(9) -0.0084(15)
C24 0.0277(9) 0.0611(13) 0.0355(10) 0.0119(9) -0.0069(8) -0.0093(9)
C25 0.0212(8) 0.0600(13) 0.0332(10) 0.0131(9) -0.0013(7) -0.0090(8)
N1 0.0253(7) 0.0285(7) 0.0204(6) 0.0016(5) 0.0013(5) -0.0095(6)
O1 0.0215(5) 0.0362(6) 0.0205(5) 0.0042(5) -0.0021(4) -0.0095(5)
Si1 0.0282(2) 0.0308(2) 0.0335(3) 0.00116(19) 0.01026(19) -0.01116(19)
Sc1 0.02025(15) 0.02307(15) 0.01682(15) 0.00370(11) -0.00165(10) -0.01025(11)
Cl1 0.02379(18) 0.02544(18) 0.02049(18) 0.00491(13) 0.00014(13) -0.00817(14)

loop_
_atom_type_symbol
_atom_type_description
_atom_type_scat_dispersion_real
_atom_type_scat_dispersion_imag
_atom_type_scat_source
C C 0.0181 0.0091 'International Tables Vol C Tables 4.2.6.8 and 6.1.1.4'
H H 0.0000 0.0000 'International Tables Vol C Tables 4.2.6.8 and 6.1.1.4'
N N 0.0311 0.0180 'International Tables Vol C Tables 4.2.6.8 and 6.1.1.4'
O O 0.0492 0.0322 'International Tables Vol C Tables 4.2.6.8 and 6.1.1.4'
Si Si 0.2541 0.3302 'International Tables Vol C Tables 4.2.6.8 and 6.1.1.4'
Sc Sc 0.3119 1.5331 'International Tables Vol C Tables 4.2.6.8 and 6.1.1.4'
Cl Cl 0.3639 0.7018 'International Tables Vol C Tables 4.2.6.8 and 6.1.1.4'

loop_
_geom_angle_atom_site_label_1
_geom_angle_atom_site_label_2
_geom_angle_atom_site_label_3
_geom_angle
_geom_angle_site_symmetry_1
_geom_angle_site_symmetry_3
_geom_angle_publ_flag
C2 C1 C8 104.50(15) . . ?
C2 C1 Si1 118.79(13) . . ?
C8 C1 Si1 126.30(13) . . ?
C2 C1 Sc1 74.43(9) . . ?
C8 C1 Sc1 75.63(9) . . ?
Si1 C1 Sc1 86.43(6) . . ?
C3 C2 C1 111.32(16) . . ?
C3 C2 C10 123.20(18) . . ?
C1 C2 C10 125.47(18) . . ?
C3 C2 Sc1 75.11(10) . . ?
C1 C2 Sc1 71.64(9) . . ?
C10 C2 Sc1 120.37(12) . . ?
C2 C3 C9 107.40(15) . . ?
C2 C3 C11 124.09(18) . . ?
C9 C3 C11 128.41(18) . . ?
C2 C3 Sc1 72.19(10) . . ?
C9 C3 Sc1 74.40(9) . . ?
C11 C3 Sc1 121.81(12) . . ?
C5 C4 C9 118.52(16) . . ?
C5 C4 C12 120.81(18) . . ?
C9 C4 C12 120.63(17) . . ?
C4 C5 C6 121.13(17) . . ?
C4 C5 C13 120.09(18) . . ?
C6 C5 C13 118.67(18) . . ?
C7 C6 C5 121.19(16) . . ?
C7 C6 C14 119.81(17) . . ?
C5 C6 C14 118.91(17) . . ?
C6 C7 C8 119.17(15) . . ?
C6 C7 C15 120.55(16) . . ?
C8 C7 C15 119.90(16) . . ?
C7 C8 C9 118.88(15) . . ?
C7 C8 C1 131.50(15) . . ?
C9 C8 C1 109.50(15) . . ?
C7 C8 Sc1 124.77(11) . . ?
C9 C8 Sc1 74.55(9) . . ?
C1 C8 Sc1 70.30(9) . . ?
C4 C9 C8 120.50(16) . . ?
C4 C9 C3 132.46(16) . . ?
C8 C9 C3 107.04(15) . . ?
C4 C9 Sc1 121.19(11) . . ?
C8 C9 Sc1 72.37(9) . . ?
C3 C9 Sc1 72.47(9) . . ?
N1 C18 C19 115.22(14) . . ?
C20 C19 C18 111.91(15) . . ?
C21 C20 C19 113.69(17) . . ?
C23 C22 O1 107.38(17) . . ?
C22 C23 C24 106.80(19) . . ?
C25 C24 C23 104.16(17) . . ?
O1 C25 C24 106.28(15) . . ?
C18 N1 Si1 125.97(11) . . ?
C18 N1 Sc1 127.91(11) . . ?
Si1 N1 Sc1 106.12(7) . . ?
C25 O1 C22 108.74(13) . . ?
C25 O1 Sc1 128.06(10) . . ?
C22 O1 Sc1 122.18(11) . . ?
N1 Si1 C17 115.30(11) . . ?
N1 Si1 C16 111.04(10) . . ?
C17 Si1 C16 101.34(14) . . ?
N1 Si1 C1 95.21(7) . . ?
C17 Si1 C1 113.21(11) . . ?
C16 Si1 C1 121.57(9) . . ?
N1 Si1 Sc1 40.83(5) . . ?
C17 Si1 Sc1 124.83(11) . . ?
C16 Si1 Sc1 132.03(9) . . ?
C1 Si1 Sc1 54.49(5) . . ?
N1 Sc1 O1 88.31(5) . . ?
N1 Sc1 C1 72.06(6) . . ?
O1 Sc1 C1 113.86(5) . . ?
N1 Sc1 C2 92.37(6) . . ?
O1 Sc1 C2 143.39(5) . . ?
C1 Sc1 C2 33.93(6) . . ?
N1 Sc1 C8 93.41(6) . . ?
O1 Sc1 C8 88.93(5) . . ?
C1 Sc1 C8 34.07(5) . . ?
C2 Sc1 C8 54.47(6) . . ?
N1 Sc1 C3 124.62(6) . . ?
O1 Sc1 C3 128.60(6) . . ?
C1 Sc1 C3 56.49(6) . . ?
C2 Sc1 C3 32.70(6) . . ?
C8 Sc1 C3 54.86(5) . . ?
N1 Sc1 C9 125.66(5) . . ?
O1 Sc1 C9 96.48(5) . . ?
C1 Sc1 C9 56.54(6) . . ?
C2 Sc1 C9 54.42(6) . . ?
C8 Sc1 C9 33.08(5) . . ?
C3 Sc1 C9 33.13(6) . . ?
N1 Sc1 Cl1 88.55(4) . . ?
O1 Sc1 Cl1 127.63(3) . . ?
C1 Sc1 Cl1 114.62(4) . . ?
C2 Sc1 Cl1 88.97(4) . . ?
C8 Sc1 Cl1 143.43(4) . . ?
C3 Sc1 Cl1 94.70(4) . . ?
C9 Sc1 Cl1 126.45(4) . . ?
N1 Sc1 Cl1 147.73(4) . 2_556 ?
O1 Sc1 Cl1 80.80(3) . 2_556 ?
C1 Sc1 Cl1 140.00(4) . 2_556 ?
C2 Sc1 Cl1 114.32(5) . 2_556 ?
C8 Sc1 Cl1 116.48(4) . 2_556 ?
C3 Sc1 Cl1 84.84(4) . 2_556 ?
C9 Sc1 Cl1 85.93(4) . 2_556 ?
Cl1 Sc1 Cl1 74.827(15) . 2_556 ?
N1 Sc1 Si1 33.05(4) . . ?
O1 Sc1 Si1 103.85(3) . . ?
C1 Sc1 Si1 39.09(4) . . ?
C2 Sc1 Si1 62.51(5) . . ?
C8 Sc1 Si1 65.10(4) . . ?
C3 Sc1 Si1 92.91(4) . . ?
C9 Sc1 Si1 94.49(4) . . ?
Cl1 Sc1 Si1 101.219(16) . . ?
Cl1 Sc1 Si1 175.232(17) 2_556 . ?
Sc1 Cl1 Sc1 105.173(15) . 2_556 ?

loop_
_geom_bond_atom_site_label_1
_geom_bond_atom_site_label_2
_geom_bond_distance
_geom_bond_site_symmetry_2
_geom_bond_publ_flag
C1 C2 1.438(2) . ?
C1 C8 1.456(2) . ?
C1 Si1 1.8947(19) . ?
C1 Sc1 2.4462(16) . ?
C2 C3 1.409(3) . ?
C2 C10 1.510(3) . ?
C2 Sc1 2.4828(17) . ?
C3 C9 1.445(2) . ?
C3 C11 1.510(2) . ?
C3 Sc1 2.5203(17) . ?
C4 C5 1.379(3) . ?
C4 C9 1.429(2) . ?
C4 C12 1.511(2) . ?
C5 C6 1.432(3) . ?
C5 C13 1.516(3) . ?
C6 C7 1.379(3) . ?
C6 C14 1.515(2) . ?
C7 C8 1.430(2) . ?
C7 C15 1.509(2) . ?
C8 C9 1.441(2) . ?
C8 Sc1 2.5170(16) . ?
C9 Sc1 2.5456(16) . ?
C16 Si1 1.890(2) . ?
C17 Si1 1.883(2) . ?
C18 N1 1.457(2) . ?
C18 C19 1.526(2) . ?
C19 C20 1.518(3) . ?
C20 C21 1.516(3) . ?
C22 C23 1.440(3) . ?
C22 O1 1.464(2) . ?
C23 C24 1.503(3) . ?
C24 C25 1.503(3) . ?
C25 O1 1.461(2) . ?
N1 Si1 1.7028(15) . ?
N1 Sc1 2.0412(14) . ?
O1 Sc1 2.2257(12) . ?
Si1 Sc1 2.9993(5) . ?
Sc1 Cl1 2.5700(5) . ?
Sc1 Cl1 2.6273(5) 2_556 ?

loop_
_geom_torsion_atom_site_label_1
_geom_torsion_atom_site_label_2
_geom_torsion_atom_site_label_3
_geom_torsion_atom_site_label_4
_geom_torsion
_geom_torsion_site_symmetry_1
_geom_torsion_site_symmetry_2
_geom_torsion_site_symmetry_3
_geom_torsion_site_symmetry_4
_geom_torsion_publ_flag
C8 C1 C2 C3 5.08(18) . . . . ?
Si1 C1 C2 C3 -142.04(13) . . . . ?
Sc1 C1 C2 C3 -65.15(12) . . . . ?
C8 C1 C2 C10 -175.08(16) . . . . ?
Si1 C1 C2 C10 37.8(2) . . . . ?
Sc1 C1 C2 C10 114.69(17) . . . . ?
C8 C1 C2 Sc1 70.23(10) . . . . ?
Si1 C1 C2 Sc1 -76.88(10) . . . . ?
C1 C2 C3 C9 -3.61(19) . . . . ?
C10 C2 C3 C9 176.55(16) . . . . ?
Sc1 C2 C3 C9 -66.63(11) . . . . ?
C1 C2 C3 C11 179.84(16) . . . . ?
C10 C2 C3 C11 0.0(3) . . . . ?
Sc1 C2 C3 C11 116.81(16) . . . . ?
C1 C2 C3 Sc1 63.02(12) . . . . ?
C10 C2 C3 Sc1 -116.83(17) . . . . ?
C9 C4 C5 C6 -5.7(2) . . . . ?
C12 C4 C5 C6 172.11(16) . . . . ?
C9 C4 C5 C13 178.28(16) . . . . ?
C12 C4 C5 C13 -3.9(3) . . . . ?
C4 C5 C6 C7 2.5(3) . . . . ?
C13 C5 C6 C7 178.54(17) . . . . ?
C4 C5 C6 C14 -174.06(17) . . . . ?
C13 C5 C6 C14 2.0(3) . . . . ?
C5 C6 C7 C8 4.8(2) . . . . ?
C14 C6 C7 C8 -178.71(16) . . . . ?
C5 C6 C7 C15 -168.13(16) . . . . ?
C14 C6 C7 C15 8.4(3) . . . . ?
C6 C7 C8 C9 -8.4(2) . . . . ?
C15 C7 C8 C9 164.51(15) . . . . ?
C6 C7 C8 C1 176.08(16) . . . . ?
C15 C7 C8 C1 -11.0(3) . . . . ?
C6 C7 C8 Sc1 82.29(18) . . . . ?
C15 C7 C8 Sc1 -104.77(16) . . . . ?
C2 C1 C8 C7 171.17(17) . . . . ?
Si1 C1 C8 C7 -45.0(2) . . . . ?
Sc1 C1 C8 C7 -119.46(18) . . . . ?
C2 C1 C8 C9 -4.63(17) . . . . ?
Si1 C1 C8 C9 139.18(13) . . . . ?
Sc1 C1 C8 C9 64.73(11) . . . . ?
C2 C1 C8 Sc1 -69.36(11) . . . . ?
Si1 C1 C8 Sc1 74.45(12) . . . . ?
C5 C4 C9 C8 1.8(2) . . . . ?
C12 C4 C9 C8 -176.01(16) . . . . ?
C5 C4 C9 C3 -179.45(17) . . . . ?
C12 C4 C9 C3 2.7(3) . . . . ?
C5 C4 C9 Sc1 -85.05(17) . . . . ?
C12 C4 C9 Sc1 97.11(17) . . . . ?
C7 C8 C9 C4 5.2(2) . . . . ?
C1 C8 C9 C4 -178.37(14) . . . . ?
Sc1 C8 C9 C4 -116.33(14) . . . . ?
C7 C8 C9 C3 -173.79(14) . . . . ?
C1 C8 C9 C3 2.62(18) . . . . ?
Sc1 C8 C9 C3 64.66(11) . . . . ?
C7 C8 C9 Sc1 121.55(14) . . . . ?
C1 C8 C9 Sc1 -62.04(11) . . . . ?
C2 C3 C9 C4 -178.29(17) . . . . ?
C11 C3 C9 C4 -1.9(3) . . . . ?
Sc1 C3 C9 C4 116.56(18) . . . . ?
C2 C3 C9 C8 0.55(18) . . . . ?
C11 C3 C9 C8 176.91(16) . . . . ?
Sc1 C3 C9 C8 -64.60(11) . . . . ?
C2 C3 C9 Sc1 65.14(12) . . . . ?
C11 C3 C9 Sc1 -118.49(18) . . . . ?
N1 C18 C19 C20 174.97(14) . . . . ?
C18 C19 C20 C21 178.61(16) . . . . ?
O1 C22 C23 C24 21.4(3) . . . . ?
C22 C23 C24 C25 -26.3(3) . . . . ?
C23 C24 C25 O1 21.1(3) . . . . ?
C19 C18 N1 Si1 70.37(19) . . . . ?
C19 C18 N1 Sc1 -109.17(15) . . . . ?
C24 C25 O1 C22 -8.7(2) . . . . ?
C24 C25 O1 Sc1 159.78(14) . . . . ?
C23 C22 O1 C25 -7.9(3) . . . . ?
C23 C22 O1 Sc1 -177.2(2) . . . . ?
C18 N1 Si1 C17 -64.83(18) . . . . ?
Sc1 N1 Si1 C17 114.79(12) . . . . ?
C18 N1 Si1 C16 49.68(17) . . . . ?
Sc1 N1 Si1 C16 -130.70(9) . . . . ?
C18 N1 Si1 C1 176.43(14) . . . . ?
Sc1 N1 Si1 C1 -3.95(8) . . . . ?
C18 N1 Si1 Sc1 -179.62(18) . . . . ?
C2 C1 Si1 N1 73.22(14) . . . . ?
C8 C1 Si1 N1 -66.07(15) . . . . ?
Sc1 C1 Si1 N1 3.17(7) . . . . ?
C2 C1 Si1 C17 -47.18(17) . . . . ?
C8 C1 Si1 C17 173.53(16) . . . . ?
Sc1 C1 Si1 C17 -117.23(11) . . . . ?
C2 C1 Si1 C16 -168.15(15) . . . . ?
C8 C1 Si1 C16 52.56(19) . . . . ?
Sc1 C1 Si1 C16 121.80(12) . . . . ?
C2 C1 Si1 Sc1 70.05(12) . . . . ?
C8 C1 Si1 Sc1 -69.24(13) . . . . ?
